data_7214241
loop_
_publ_author_name
'Jobb\'agy, Csaba'
'Moln\'ar, Mikl\'os'
'Baranyai, P\'eter'
'Hamza, Andrea'
'P\'alink\'as, G\'abor'
'De\'ak, Andrea'

_publ_section_title
;
 A stimuli-responsive double-stranded digold(i) helicate
;
_journal_issue 15
_journal_name_full CrystEngComm
_journal_page_first 3192
_journal_paper_doi 10.1039/c3ce42474j
_journal_volume 16
_journal_year 2014
_chemical_formula_moiety 'C78 H64 Au2 O2 P4,  2.64(C H2 Cl2), 2(N O3)'
_chemical_formula_sum 'C80.64 H69.28 Au2 Cl5.28 N2 O8 P4'
_chemical_formula_weight 1899.54
_chemical_name_systematic
;
 ?
;
_space_group_IT_number 15
_symmetry_cell_setting monoclinic
_symmetry_space_group_name_Hall '-C 2yc'
_symmetry_space_group_name_H-M 'C 1 2/c 1'
_atom_sites_solution_hydrogens geom
_atom_sites_solution_primary direct
_atom_sites_solution_secondary difmap
_audit_creation_method SHELXL-97
_cell_angle_alpha 90.00
_cell_angle_beta 106.437(11)
_cell_angle_gamma 90.00
_cell_formula_units_Z 4
_cell_length_a 20.897(7)
_cell_length_b 16.915(3)
_cell_length_c 21.778(5)
_cell_measurement_reflns_used 30696
_cell_measurement_temperature 108(2)
_cell_measurement_theta_max 25.02
_cell_measurement_theta_min 3.06
_cell_volume 7383(3)
_computing_cell_refinement 'CrystalClear (Rigaku/MSC Inc., 2005)'
_computing_data_collection 'CrystalClear (Rigaku/MSC Inc., 2005)'
_computing_data_reduction 'CrystalClear (Rigaku/MSC Inc., 2005)'
_computing_molecular_graphics 'PLATON (Spek, 2003)'
_computing_publication_material 'WinGX (Farrugia, 1999), PLATON (Spek, 2003)'
_computing_structure_refinement 'SHELXL-97 (Sheldrick, 1997)'
_computing_structure_solution 'SIR92 (Altomare <i>et al.</i>, 1994)'
_diffrn_ambient_temperature 108(2)
_diffrn_measured_fraction_theta_full 0.979
_diffrn_measured_fraction_theta_max 0.979
_diffrn_measurement_device_type 'R Axis Rapid'
_diffrn_measurement_method 'phi and omega scans'
_diffrn_radiation_monochromator graphite
_diffrn_radiation_source 'fine-focus sealed tube'
_diffrn_radiation_type MoK\a
_diffrn_radiation_wavelength 0.71073
_diffrn_reflns_av_R_equivalents 0.0361
_diffrn_reflns_av_sigmaI/netI 0.0280
_diffrn_reflns_limit_h_max 24
_diffrn_reflns_limit_h_min -24
_diffrn_reflns_limit_k_max 19
_diffrn_reflns_limit_k_min -20
_diffrn_reflns_limit_l_max 25
_diffrn_reflns_limit_l_min -25
_diffrn_reflns_number 28581
_diffrn_reflns_theta_full 25.02
_diffrn_reflns_theta_max 25.02
_diffrn_reflns_theta_min 3.06
_exptl_absorpt_coefficient_mu 4.307
_exptl_absorpt_correction_T_max 0.3307
_exptl_absorpt_correction_T_min 0.2174
_exptl_absorpt_correction_type multi-scan
_exptl_absorpt_process_details 'CrystalClear (Rigaku/MSC, 2005)'
_exptl_crystal_colour colorless
_exptl_crystal_density_diffrn 1.709
_exptl_crystal_density_method 'not measured'
_exptl_crystal_description block
_exptl_crystal_F_000 3755.9
_exptl_crystal_size_max 0.51
_exptl_crystal_size_mid 0.39
_exptl_crystal_size_min 0.33
_refine_diff_density_max 2.129
_refine_diff_density_min -1.681
_refine_diff_density_rms 0.149
_refine_ls_extinction_method none
_refine_ls_goodness_of_fit_ref 1.036
_refine_ls_hydrogen_treatment mixed
_refine_ls_matrix_type full
_refine_ls_number_parameters 466
_refine_ls_number_reflns 6386
_refine_ls_number_restraints 6
_refine_ls_restrained_S_all 1.045
_refine_ls_R_factor_all 0.0430
_refine_ls_R_factor_gt 0.0384
_refine_ls_shift/su_max 0.002
_refine_ls_shift/su_mean 0.000
_refine_ls_structure_factor_coef Fsqd
_refine_ls_weighting_details 'calc w=1/[\s^2^(Fo^2^)+(0.0439P)^2^+131.7268P] where P=(Fo^2^+2Fc^2^)/3'
_refine_ls_weighting_scheme calc
_refine_ls_wR_factor_gt 0.0970
_refine_ls_wR_factor_ref 0.0998
_reflns_number_gt 5791
_reflns_number_total 6386
_reflns_threshold_expression >2sigma(I)
_cod_data_source_file c3ce42474j2.cif
_cod_data_source_block IB
_cod_original_sg_symbol_H-M 'C 2/c'
_cod_database_code 7214241

loop_
_symmetry_equiv_pos_as_xyz
'x, y, z'
'-x, y, -z+1/2'
'x+1/2, y+1/2, z'
'-x+1/2, y+1/2, -z+1/2'
'-x, -y, -z'
'x, -y, z-1/2'
'-x+1/2, -y+1/2, -z'
'x+1/2, -y+1/2, z-1/2'

loop_
_atom_site_label
_atom_site_type_symbol
_atom_site_fract_x
_atom_site_fract_y
_atom_site_fract_z
_atom_site_U_iso_or_equiv
_atom_site_adp_type
_atom_site_occupancy
_atom_site_symmetry_multiplicity
_atom_site_calc_flag
_atom_site_refinement_flags
Au1 Au 1.003986(11) 0.642271(12) 0.186029(10) 0.01680(9) Uani 1 1 d .
P1 P 0.91273(8) 0.72824(9) 0.15394(7) 0.0180(3) Uani 1 1 d .
P2 P 0.91465(8) 0.54573(9) 0.30773(7) 0.0173(3) Uani 1 1 d .
O1 O 0.8487(2) 0.5790(2) 0.16639(18) 0.0202(9) Uani 1 1 d .
C1 C 0.8523(3) 0.6768(4) 0.0900(3) 0.0189(12) Uani 1 1 d .
C1A C 0.8666(3) 0.7607(3) 0.2091(3) 0.0202(13) Uani 1 1 d .
C1B C 0.9308(3) 0.8199(4) 0.1187(3) 0.0213(13) Uani 1 1 d .
C1C C 0.8368(3) 0.5832(4) 0.3177(3) 0.0209(13) Uani 1 1 d .
C1D C 0.9483(3) 0.4829(3) 0.3774(3) 0.0187(12) Uani 1 1 d .
C2 C 0.8322(3) 0.7058(4) 0.0276(3) 0.0234(13) Uani 1 1 d .
H2 H 0.8459 0.7570 0.0183 0.028 Uiso 1 1 calc R
C2A C 0.7985(3) 0.7480(4) 0.1954(3) 0.0229(13) Uani 1 1 d .
H2A H 0.7763 0.7156 0.1602 0.027 Uiso 1 1 calc R
C2B C 0.8936(4) 0.8882(4) 0.1200(3) 0.0286(15) Uani 1 1 d .
H2B H 0.8591 0.8877 0.1406 0.034 Uiso 1 1 calc R
C2C C 0.7764(4) 0.5455(5) 0.2914(3) 0.0368(17) Uani 1 1 d .
H2C H 0.7738 0.5024 0.2628 0.044 Uiso 1 1 calc R
C2D C 0.9141(3) 0.4692(4) 0.4227(3) 0.0227(13) Uani 1 1 d .
H2D H 0.8718 0.4929 0.4181 0.027 Uiso 1 1 calc R
C3 C 0.7921(3) 0.6596(4) -0.0212(3) 0.0276(14) Uani 1 1 d .
H3 H 0.7769 0.6799 -0.0635 0.033 Uiso 1 1 calc R
C3A C 0.7625(3) 0.7828(4) 0.2333(3) 0.0280(14) Uani 1 1 d .
H3A H 0.7159 0.7737 0.2241 0.034 Uiso 1 1 calc R
C3B C 0.9071(4) 0.9565(4) 0.0913(3) 0.0323(16) Uani 1 1 d .
H3B H 0.8818 1.0029 0.0922 0.039 Uiso 1 1 calc R
C3C C 0.7192(4) 0.5710(6) 0.3069(4) 0.047(2) Uani 1 1 d .
H3C H 0.6777 0.5457 0.2880 0.057 Uiso 1 1 calc R
C3D C 0.9426(4) 0.4205(4) 0.4749(3) 0.0282(15) Uani 1 1 d .
H3D H 0.9199 0.4121 0.5064 0.034 Uiso 1 1 calc R
C4 C 0.7744(3) 0.5842(4) -0.0078(3) 0.0262(14) Uani 1 1 d .
H4 H 0.7490 0.5522 -0.0419 0.031 Uiso 1 1 calc R
C4A C 0.7947(4) 0.8305(4) 0.2843(3) 0.0315(16) Uani 1 1 d .
H4A H 0.7699 0.8555 0.3093 0.038 Uiso 1 1 calc R
C4B C 0.9574(4) 0.9581(4) 0.0611(3) 0.0328(16) Uani 1 1 d .
H4B H 0.9664 1.0054 0.0417 0.039 Uiso 1 1 calc R
C4C C 0.7226(4) 0.6320(4) 0.3492(3) 0.0348(17) Uani 1 1 d .
H4C H 0.6837 0.6479 0.3603 0.042 Uiso 1 1 calc R
C4D C 1.0035(3) 0.3842(4) 0.4815(3) 0.0263(14) Uani 1 1 d .
H4D H 1.0219 0.3503 0.5169 0.032 Uiso 1 1 calc R
C5 C 0.7926(3) 0.5537(4) 0.0541(3) 0.0215(13) Uani 1 1 d .
C5A C 0.8631(4) 0.8420(4) 0.2989(3) 0.0329(16) Uani 1 1 d .
H5A H 0.8853 0.8734 0.3348 0.039 Uiso 1 1 calc R
C5B C 0.9946(4) 0.8901(4) 0.0593(3) 0.0309(15) Uani 1 1 d .
H5B H 1.0289 0.8908 0.0385 0.037 Uiso 1 1 calc R
C5C C 0.7825(4) 0.6704(4) 0.3755(3) 0.0312(16) Uani 1 1 d .
H5C H 0.7849 0.7130 0.4044 0.037 Uiso 1 1 calc R
C5D C 1.0376(3) 0.3974(4) 0.4361(3) 0.0264(14) Uani 1 1 d .
H5D H 1.0790 0.3718 0.4399 0.032 Uiso 1 1 calc R
C6 C 0.7714(3) 0.4718(4) 0.0706(3) 0.0253(14) Uani 1 1 d .
C6A C 0.8990(3) 0.8074(4) 0.2609(3) 0.0269(14) Uani 1 1 d .
H6A H 0.9458 0.8158 0.2706 0.032 Uiso 1 1 calc R
C6B C 0.9810(3) 0.8210(4) 0.0884(3) 0.0254(14) Uani 1 1 d .
H6B H 1.0062 0.7745 0.0874 0.030 Uiso 1 1 calc R
C6C C 0.8394(3) 0.6463(4) 0.3595(3) 0.0243(14) Uani 1 1 d .
H6C H 0.8805 0.6731 0.3772 0.029 Uiso 1 1 calc R
C6D C 1.0109(3) 0.4481(4) 0.3851(3) 0.0233(13) Uani 1 1 d .
H6D H 1.0353 0.4593 0.3553 0.028 Uiso 1 1 calc R
C7 C 0.8234(3) 0.4439(4) 0.1317(3) 0.0217(13) Uani 1 1 d .
C8 C 0.8377(3) 0.3643(4) 0.1446(3) 0.0236(14) Uani 1 1 d .
H8 H 0.8198 0.3260 0.1124 0.028 Uiso 1 1 calc R
C9 C 0.8777(3) 0.3401(4) 0.2037(3) 0.0270(14) Uani 1 1 d .
H9 H 0.8886 0.2858 0.2111 0.032 Uiso 1 1 calc R
C10 C 0.9018(3) 0.3946(4) 0.2522(3) 0.0227(13) Uani 1 1 d .
H10 H 0.9264 0.3770 0.2935 0.027 Uiso 1 1 calc R
C11 C 0.8902(3) 0.4753(3) 0.2407(3) 0.0176(12) Uani 1 1 d .
C12 C 0.8541(3) 0.4983(3) 0.1788(3) 0.0181(12) Uani 1 1 d .
C13 C 0.8304(3) 0.6018(4) 0.1023(3) 0.0204(13) Uani 1 1 d .
C14 C 0.7039(4) 0.4795(5) 0.0853(4) 0.0414(19) Uani 1 1 d .
H14A H 0.6713 0.5040 0.0489 0.062 Uiso 1 1 calc R
H14B H 0.7093 0.5124 0.1235 0.062 Uiso 1 1 calc R
H14C H 0.6881 0.4269 0.0931 0.062 Uiso 1 1 calc R
C15 C 0.7650(4) 0.4144(4) 0.0147(3) 0.0395(18) Uani 1 1 d .
H15A H 0.8056 0.4166 0.0007 0.059 Uiso 1 1 calc R
H15B H 0.7265 0.4293 -0.0209 0.059 Uiso 1 1 calc R
H15C H 0.7588 0.3605 0.0286 0.059 Uiso 1 1 calc R
O2 O 0.5953(4) 0.6337(3) 0.4524(4) 0.0646(19) Uani 1 1 d .
O3 O 0.6580(4) 0.7357(3) 0.4582(3) 0.066(2) Uani 1 1 d .
O4 O 0.5998(4) 0.7229(4) 0.5226(3) 0.0632(18) Uani 1 1 d .
N1 N 0.6177(3) 0.6975(3) 0.4769(3) 0.0355(14) Uani 1 1 d .
C16 C 0.5546(8) 0.6976(13) 0.1018(6) 0.174(14) Uani 0.821(8) 1 d PD
H16A H 0.5282 0.6506 0.0825 0.209 Uiso 0.821(8) 1 calc PR
H16B H 0.5406 0.7410 0.0704 0.209 Uiso 0.821(8) 1 calc PR
Cl1 Cl 0.6296(2) 0.6782(4) 0.1048(2) 0.140(3) Uani 0.821(8) 1 d PD
Cl2 Cl 0.5278(4) 0.7231(3) 0.1663(2) 0.148(3) Uani 0.821(8) 1 d PD
C17 C 0.4951(17) 0.573(2) 0.2299(17) 0.221(4) Uani 0.50 1 d PD
H17A H 0.4632 0.5902 0.1893 0.266 Uiso 0.50 1 calc PR
H17B H 0.5178 0.6191 0.2540 0.266 Uiso 0.50 1 calc PR
Cl3 Cl 0.5505(2) 0.5059(4) 0.2169(3) 0.221(4) Uani 1 1 d D

loop_
_atom_site_aniso_label
_atom_site_aniso_U_11
_atom_site_aniso_U_22
_atom_site_aniso_U_33
_atom_site_aniso_U_23
_atom_site_aniso_U_13
_atom_site_aniso_U_12
Au1 0.01836(14) 0.01898(13) 0.01371(12) 0.00135(8) 0.00560(9) 0.00229(9)
P1 0.0194(8) 0.0196(7) 0.0151(7) 0.0009(6) 0.0050(6) 0.0027(6)
P2 0.0183(8) 0.0208(7) 0.0137(7) -0.0005(6) 0.0060(6) -0.0021(6)
O1 0.023(2) 0.024(2) 0.0128(19) -0.0009(16) 0.0033(16) 0.0001(18)
C1 0.013(3) 0.024(3) 0.021(3) -0.002(2) 0.007(2) 0.004(2)
C1A 0.022(3) 0.020(3) 0.020(3) 0.003(2) 0.008(2) 0.004(2)
C1B 0.023(3) 0.021(3) 0.018(3) 0.005(2) 0.002(2) 0.002(2)
C1C 0.019(3) 0.028(3) 0.017(3) 0.003(2) 0.007(2) 0.002(3)
C1D 0.021(3) 0.021(3) 0.015(3) 0.000(2) 0.006(2) -0.001(2)
C2 0.024(4) 0.029(3) 0.018(3) 0.002(2) 0.009(2) 0.007(3)
C2A 0.025(4) 0.025(3) 0.019(3) 0.000(2) 0.006(3) 0.004(3)
C2B 0.029(4) 0.029(3) 0.027(3) 0.005(3) 0.006(3) 0.007(3)
C2C 0.027(4) 0.052(5) 0.034(4) -0.016(3) 0.012(3) -0.006(3)
C2D 0.021(3) 0.028(3) 0.021(3) 0.001(2) 0.010(3) -0.003(3)
C3 0.028(4) 0.036(4) 0.017(3) 0.002(3) 0.004(3) 0.004(3)
C3A 0.021(4) 0.033(4) 0.032(4) 0.002(3) 0.011(3) 0.004(3)
C3B 0.035(4) 0.024(3) 0.038(4) 0.009(3) 0.010(3) 0.008(3)
C3C 0.019(4) 0.079(6) 0.045(5) -0.013(4) 0.011(3) -0.005(4)
C3D 0.034(4) 0.035(4) 0.018(3) 0.000(3) 0.011(3) -0.007(3)
C4 0.022(4) 0.038(4) 0.018(3) -0.002(3) 0.005(3) -0.001(3)
C4A 0.035(4) 0.036(4) 0.027(3) 0.000(3) 0.016(3) 0.013(3)
C4B 0.034(4) 0.031(4) 0.033(4) 0.015(3) 0.009(3) 0.002(3)
C4C 0.029(4) 0.049(4) 0.032(4) 0.005(3) 0.017(3) 0.012(3)
C4D 0.025(4) 0.031(3) 0.021(3) 0.007(3) 0.002(3) -0.002(3)
C5 0.016(3) 0.026(3) 0.021(3) -0.001(2) 0.004(2) 0.002(2)
C5A 0.031(4) 0.038(4) 0.029(4) -0.012(3) 0.007(3) 0.007(3)
C5B 0.032(4) 0.034(4) 0.028(3) 0.007(3) 0.012(3) 0.003(3)
C5C 0.040(4) 0.031(4) 0.026(3) 0.006(3) 0.014(3) 0.013(3)
C5D 0.024(4) 0.032(4) 0.022(3) 0.001(3) 0.004(3) 0.002(3)
C6 0.022(4) 0.033(3) 0.017(3) -0.004(3) 0.000(2) -0.005(3)
C6A 0.022(4) 0.034(4) 0.024(3) -0.001(3) 0.005(3) 0.004(3)
C6B 0.030(4) 0.026(3) 0.018(3) 0.003(2) 0.005(3) 0.005(3)
C6C 0.024(4) 0.025(3) 0.025(3) 0.003(2) 0.010(3) 0.002(3)
C6D 0.024(4) 0.028(3) 0.019(3) -0.002(2) 0.008(3) -0.002(3)
C7 0.017(3) 0.032(3) 0.018(3) -0.001(2) 0.008(2) -0.003(3)
C8 0.024(4) 0.024(3) 0.024(3) -0.004(2) 0.009(3) -0.008(3)
C9 0.031(4) 0.022(3) 0.029(3) -0.004(3) 0.010(3) -0.003(3)
C10 0.021(3) 0.026(3) 0.021(3) 0.001(2) 0.006(3) -0.004(3)
C11 0.013(3) 0.024(3) 0.018(3) -0.004(2) 0.009(2) -0.002(2)
C12 0.016(3) 0.021(3) 0.020(3) 0.000(2) 0.009(2) -0.003(2)
C13 0.020(3) 0.027(3) 0.015(3) 0.001(2) 0.006(2) 0.005(2)
C14 0.021(4) 0.060(5) 0.038(4) 0.019(4) 0.001(3) -0.005(3)
C15 0.048(5) 0.037(4) 0.023(3) -0.006(3) -0.006(3) -0.006(3)
O2 0.065(5) 0.039(3) 0.086(5) -0.021(3) 0.016(4) -0.002(3)
O3 0.094(6) 0.033(3) 0.095(5) 0.017(3) 0.068(5) 0.009(3)
O4 0.071(5) 0.055(4) 0.080(5) -0.022(3) 0.048(4) -0.012(3)
N1 0.044(4) 0.020(3) 0.045(4) 0.003(3) 0.017(3) 0.006(3)
C16 0.22(2) 0.20(2) 0.051(9) -0.049(11) -0.051(11) 0.17(2)
Cl1 0.062(3) 0.217(6) 0.114(4) 0.074(4) -0.021(2) -0.041(3)
Cl2 0.251(8) 0.102(4) 0.070(3) -0.033(2) 0.011(4) -0.030(4)
C17 0.146(5) 0.159(5) 0.278(8) -0.090(5) -0.073(5) 0.036(4)
Cl3 0.146(5) 0.159(5) 0.278(8) -0.090(5) -0.073(5) 0.036(4)

loop_
_atom_type_symbol
_atom_type_description
_atom_type_scat_dispersion_real
_atom_type_scat_dispersion_imag
_atom_type_scat_source
C C 0.0033 0.0016 'International Tables Vol C Tables 4.2.6.8 and 6.1.1.4'
H H 0.0000 0.0000 'International Tables Vol C Tables 4.2.6.8 and 6.1.1.4'
Au Au -2.0133 8.8022 'International Tables Vol C Tables 4.2.6.8 and 6.1.1.4'
Cl Cl 0.1484 0.1585 'International Tables Vol C Tables 4.2.6.8 and 6.1.1.4'
N N 0.0061 0.0033 'International Tables Vol C Tables 4.2.6.8 and 6.1.1.4'
O O 0.0106 0.0060 'International Tables Vol C Tables 4.2.6.8 and 6.1.1.4'
P P 0.1023 0.0942 'International Tables Vol C Tables 4.2.6.8 and 6.1.1.4'

loop_
_geom_angle_atom_site_label_1
_geom_angle_atom_site_label_2
_geom_angle_atom_site_label_3
_geom_angle
_geom_angle_site_symmetry_1
_geom_angle_site_symmetry_3
P2 Au1 P1 165.98(5) 2_755 .
P2 Au1 Au1 100.78(4) 2_755 2_755
P1 Au1 Au1 91.37(4) . 2_755
C1B P1 C1 105.5(3) . .
C1B P1 C1A 103.5(3) . .
C1 P1 C1A 105.4(3) . .
C1B P1 Au1 114.0(2) . .
C1 P1 Au1 105.21(19) . .
C1A P1 Au1 121.85(19) . .
C1C P2 C1D 104.5(3) . .
C1C P2 C11 105.3(3) . .
C1D P2 C11 103.8(3) . .
C1C P2 Au1 114.3(2) . 2_755
C1D P2 Au1 104.9(2) . 2_755
C11 P2 Au1 122.18(19) . 2_755
C12 O1 C13 116.8(4) . .
C2 C1 C13 118.8(6) . .
C2 C1 P1 122.1(5) . .
C13 C1 P1 118.8(4) . .
C2A C1A C6A 119.9(6) . .
C2A C1A P1 121.0(5) . .
C6A C1A P1 118.6(5) . .
C6B C1B C2B 119.9(6) . .
C6B C1B P1 119.2(5) . .
C2B C1B P1 120.9(5) . .
C2C C1C C6C 119.1(6) . .
C2C C1C P2 122.2(5) . .
C6C C1C P2 118.3(5) . .
C2D C1D C6D 119.6(5) . .
C2D C1D P2 122.2(5) . .
C6D C1D P2 118.2(4) . .
C3 C2 C1 119.7(6) . .
C3 C2 H2 120.1 . .
C1 C2 H2 120.1 . .
C1A C2A C3A 120.1(6) . .
C1A C2A H2A 120.0 . .
C3A C2A H2A 120.0 . .
C3B C2B C1B 119.7(7) . .
C3B C2B H2B 120.1 . .
C1B C2B H2B 120.1 . .
C1C C2C C3C 119.9(7) . .
C1C C2C H2C 120.0 . .
C3C C2C H2C 120.0 . .
C1D C2D C3D 119.3(6) . .
C1D C2D H2D 120.3 . .
C3D C2D H2D 120.3 . .
C4 C3 C2 119.8(6) . .
C4 C3 H3 120.1 . .
C2 C3 H3 120.1 . .
C4A C3A C2A 120.0(6) . .
C4A C3A H3A 120.0 . .
C2A C3A H3A 120.0 . .
C2B C3B C4B 120.6(6) . .
C2B C3B H3B 119.7 . .
C4B C3B H3B 119.7 . .
C4C C3C C2C 120.6(7) . .
C4C C3C H3C 119.7 . .
C2C C3C H3C 119.7 . .
C4D C3D C2D 121.1(6) . .
C4D C3D H3D 119.5 . .
C2D C3D H3D 119.5 . .
C3 C4 C5 122.1(6) . .
C3 C4 H4 119.0 . .
C5 C4 H4 119.0 . .
C3A C4A C5A 120.1(6) . .
C3A C4A H4A 120.0 . .
C5A C4A H4A 120.0 . .
C3B C4B C5B 120.0(6) . .
C3B C4B H4B 120.0 . .
C5B C4B H4B 120.0 . .
C3C C4C C5C 120.0(7) . .
C3C C4C H4C 120.0 . .
C5C C4C H4C 120.0 . .
C3D C4D C5D 119.7(6) . .
C3D C4D H4D 120.2 . .
C5D C4D H4D 120.2 . .
C13 C5 C4 117.2(6) . .
C13 C5 C6 119.7(5) . .
C4 C5 C6 123.1(6) . .
C4A C5A C6A 119.9(6) . .
C4A C5A H5A 120.1 . .
C6A C5A H5A 120.1 . .
C4B C5B C6B 119.4(7) . .
C4B C5B H5B 120.3 . .
C6B C5B H5B 120.3 . .
C4C C5C C6C 119.8(6) . .
C4C C5C H5C 120.1 . .
C6C C5C H5C 120.1 . .
C6D C5D C4D 119.9(6) . .
C6D C5D H5D 120.1 . .
C4D C5D H5D 120.1 . .
C5 C6 C15 110.7(5) . .
C5 C6 C7 107.5(5) . .
C15 C6 C7 112.0(6) . .
C5 C6 C14 108.5(6) . .
C15 C6 C14 109.9(6) . .
C7 C6 C14 108.1(5) . .
C1A C6A C5A 120.1(6) . .
C1A C6A H6A 120.0 . .
C5A C6A H6A 120.0 . .
C1B C6B C5B 120.3(6) . .
C1B C6B H6B 119.8 . .
C5B C6B H6B 119.8 . .
C5C C6C C1C 120.6(6) . .
C5C C6C H6C 119.7 . .
C1C C6C H6C 119.7 . .
C5D C6D C1D 120.3(6) . .
C5D C6D H6D 119.8 . .
C1D C6D H6D 119.8 . .
C8 C7 C12 117.7(6) . .
C8 C7 C6 122.1(6) . .
C12 C7 C6 120.1(6) . .
C9 C8 C7 120.8(6) . .
C9 C8 H8 119.6 . .
C7 C8 H8 119.6 . .
C8 C9 C10 120.5(6) . .
C8 C9 H9 119.8 . .
C10 C9 H9 119.8 . .
C9 C10 C11 120.5(6) . .
C9 C10 H10 119.8 . .
C11 C10 H10 119.8 . .
C10 C11 C12 117.5(5) . .
C10 C11 P2 119.7(4) . .
C12 C11 P2 122.4(4) . .
O1 C12 C7 120.7(5) . .
O1 C12 C11 116.9(5) . .
C7 C12 C11 122.4(5) . .
C5 C13 O1 122.1(5) . .
C5 C13 C1 122.3(5) . .
O1 C13 C1 115.6(5) . .
C6 C14 H14A 109.5 . .
C6 C14 H14B 109.5 . .
H14A C14 H14B 109.5 . .
C6 C14 H14C 109.5 . .
H14A C14 H14C 109.5 . .
H14B C14 H14C 109.5 . .
C6 C15 H15A 109.5 . .
C6 C15 H15B 109.5 . .
H15A C15 H15B 109.5 . .
C6 C15 H15C 109.5 . .
H15A C15 H15C 109.5 . .
H15B C15 H15C 109.5 . .
O3 N1 O4 118.7(7) . .
O3 N1 O2 122.2(7) . .
O4 N1 O2 119.1(7) . .
Cl1 C16 Cl2 124.7(9) . .
Cl1 C16 H16A 106.2 . .
Cl2 C16 H16A 106.2 . .
Cl1 C16 H16B 106.2 . .
Cl2 C16 H16B 106.2 . .
H16A C16 H16B 106.4 . .
Cl3 C17 Cl3 100(2) . 2_655
Cl3 C17 H17A 111.7 . .
Cl3 C17 H17A 111.7 2_655 .
Cl3 C17 H17B 111.7 . .
Cl3 C17 H17B 111.7 2_655 .
H17A C17 H17B 109.5 . .

loop_
_geom_bond_atom_site_label_1
_geom_bond_atom_site_label_2
_geom_bond_distance
_geom_bond_site_symmetry_2
Au1 P2 2.3336(16) 2_755
Au1 P1 2.3421(16) .
Au1 Au1 2.8380(8) 2_755
P1 C1B 1.816(6) .
P1 C1 1.816(6) .
P1 C1A 1.824(6) .
P2 C1C 1.816(6) .
P2 C1D 1.822(6) .
P2 C11 1.841(6) .
P2 Au1 2.3336(16) 2_755
O1 C12 1.389(7) .
O1 C13 1.393(7) .
C1 C2 1.394(8) .
C1 C13 1.399(9) .
C1A C2A 1.385(9) .
C1A C6A 1.388(9) .
C1B C6B 1.388(9) .
C1B C2B 1.399(9) .
C1C C2C 1.384(9) .
C1C C6C 1.393(9) .
C1D C2D 1.392(8) .
C1D C6D 1.402(9) .
C2 C3 1.392(9) .
C2 H2 0.9500 .
C2A C3A 1.395(9) .
C2A H2A 0.9500 .
C2B C3B 1.381(10) .
C2B H2B 0.9500 .
C2C C3C 1.398(11) .
C2C H2C 0.9500 .
C2D C3D 1.394(9) .
C2D H2D 0.9500 .
C3 C4 1.382(10) .
C3 H3 0.9500 .
C3A C4A 1.384(10) .
C3A H3A 0.9500 .
C3B C4B 1.388(10) .
C3B H3B 0.9500 .
C3C C4C 1.372(11) .
C3C H3C 0.9500 .
C3D C4D 1.383(10) .
C3D H3D 0.9500 .
C4 C5 1.392(9) .
C4 H4 0.9500 .
C4A C5A 1.386(10) .
C4A H4A 0.9500 .
C4B C5B 1.395(10) .
C4B H4B 0.9500 .
C4C C5C 1.383(11) .
C4C H4C 0.9500 .
C4D C5D 1.392(9) .
C4D H4D 0.9500 .
C5 C13 1.386(9) .
C5 C6 1.527(9) .
C5A C6A 1.394(9) .
C5A H5A 0.9500 .
C5B C6B 1.397(9) .
C5B H5B 0.9500 .
C5C C6C 1.391(10) .
C5C H5C 0.9500 .
C5D C6D 1.388(9) .
C5D H5D 0.9500 .
C6 C15 1.533(9) .
C6 C7 1.536(8) .
C6 C14 1.539(10) .
C6A H6A 0.9500 .
C6B H6B 0.9500 .
C6C H6C 0.9500 .
C6D H6D 0.9500 .
C7 C8 1.391(9) .
C7 C12 1.391(8) .
C8 C9 1.384(9) .
C8 H8 0.9500 .
C9 C10 1.384(9) .
C9 H9 0.9500 .
C10 C11 1.396(9) .
C10 H10 0.9500 .
C11 C12 1.401(8) .
C14 H14A 0.9800 .
C14 H14B 0.9800 .
C14 H14C 0.9800 .
C15 H15A 0.9800 .
C15 H15B 0.9800 .
C15 H15C 0.9800 .
O2 N1 1.236(8) .
O3 N1 1.217(8) .
O4 N1 1.235(8) .
C16 Cl1 1.584(14) .
C16 Cl2 1.709(13) .
C16 H16A 0.9900 .
C16 H16B 0.9900 .
C17 Cl3 1.696(19) .
C17 Cl3 2.04(5) 2_655
C17 H17A 0.9900 .
C17 H17B 0.9900 .
Cl3 C17 2.04(5) 2_655

loop_
_geom_torsion_atom_site_label_1
_geom_torsion_atom_site_label_2
_geom_torsion_atom_site_label_3
_geom_torsion_atom_site_label_4
_geom_torsion
_geom_torsion_site_symmetry_1
_geom_torsion_site_symmetry_4
P2 Au1 P1 C1B -87.9(3) 2_755 .
Au1 Au1 P1 C1B 121.9(2) 2_755 .
P2 Au1 P1 C1 27.2(3) 2_755 .
Au1 Au1 P1 C1 -123.0(2) 2_755 .
P2 Au1 P1 C1A 146.8(3) 2_755 .
Au1 Au1 P1 C1A -3.4(2) 2_755 .
C1B P1 C1 C2 4.3(6) . .
C1A P1 C1 C2 113.5(5) . .
Au1 P1 C1 C2 -116.5(5) . .
C1B P1 C1 C13 177.7(5) . .
C1A P1 C1 C13 -73.2(5) . .
Au1 P1 C1 C13 56.8(5) . .
C1B P1 C1A C2A 107.1(5) . .
C1 P1 C1A C2A -3.5(6) . .
Au1 P1 C1A C2A -123.0(5) . .
C1B P1 C1A C6A -64.6(5) . .
C1 P1 C1A C6A -175.2(5) . .
Au1 P1 C1A C6A 65.3(5) . .
C1 P1 C1B C6B -87.7(5) . .
C1A P1 C1B C6B 161.7(5) . .
Au1 P1 C1B C6B 27.2(5) . .
C1 P1 C1B C2B 90.3(5) . .
C1A P1 C1B C2B -20.3(6) . .
Au1 P1 C1B C2B -154.8(5) . .
C1D P2 C1C C2C -92.4(6) . .
C11 P2 C1C C2C 16.6(6) . .
Au1 P2 C1C C2C 153.5(5) 2_755 .
C1D P2 C1C C6C 79.8(5) . .
C11 P2 C1C C6C -171.1(5) . .
Au1 P2 C1C C6C -34.2(5) 2_755 .
C1C P2 C1D C2D 2.8(6) . .
C11 P2 C1D C2D -107.4(5) . .
Au1 P2 C1D C2D 123.4(5) 2_755 .
C1C P2 C1D C6D -176.8(5) . .
C11 P2 C1D C6D 73.1(5) . .
Au1 P2 C1D C6D -56.2(5) 2_755 .
C13 C1 C2 C3 -1.1(9) . .
P1 C1 C2 C3 172.2(5) . .
C6A C1A C2A C3A 0.7(9) . .
P1 C1A C2A C3A -170.9(5) . .
C6B C1B C2B C3B -0.2(10) . .
P1 C1B C2B C3B -178.2(5) . .
C6C C1C C2C C3C -0.1(11) . .
P2 C1C C2C C3C 172.1(6) . .
C6D C1D C2D C3D -0.5(9) . .
P2 C1D C2D C3D 180.0(5) . .
C1 C2 C3 C4 -2.3(10) . .
C1A C2A C3A C4A 0.5(10) . .
C1B C2B C3B C4B 0.0(11) . .
C1C C2C C3C C4C -1.4(13) . .
C1D C2D C3D C4D -1.5(10) . .
C2 C3 C4 C5 3.3(10) . .
C2A C3A C4A C5A -1.8(10) . .
C2B C3B C4B C5B 0.3(11) . .
C2C C3C C4C C5C 1.7(12) . .
C2D C3D C4D C5D 1.2(10) . .
C3 C4 C5 C13 -0.8(10) . .
C3 C4 C5 C6 177.5(6) . .
C3A C4A C5A C6A 2.0(11) . .
C3B C4B C5B C6B -0.3(11) . .
C3C C4C C5C C6C -0.7(11) . .
C3D C4D C5D C6D 1.2(10) . .
C13 C5 C6 C15 -149.8(6) . .
C4 C5 C6 C15 32.0(9) . .
C13 C5 C6 C7 -27.1(8) . .
C4 C5 C6 C7 154.6(6) . .
C13 C5 C6 C14 89.6(7) . .
C4 C5 C6 C14 -88.7(7) . .
C2A C1A C6A C5A -0.5(9) . .
P1 C1A C6A C5A 171.3(5) . .
C4A C5A C6A C1A -0.9(10) . .
C2B C1B C6B C5B 0.2(9) . .
P1 C1B C6B C5B 178.2(5) . .
C4B C5B C6B C1B 0.1(10) . .
C4C C5C C6C C1C -0.8(10) . .
C2C C1C C6C C5C 1.1(9) . .
P2 C1C C6C C5C -171.4(5) . .
C4D C5D C6D C1D -3.3(10) . .
C2D C1D C6D C5D 2.9(9) . .
P2 C1D C6D C5D -177.5(5) . .
C5 C6 C7 C8 -150.8(6) . .
C15 C6 C7 C8 -29.0(9) . .
C14 C6 C7 C8 92.3(7) . .
C5 C6 C7 C12 34.4(8) . .
C15 C6 C7 C12 156.3(6) . .
C14 C6 C7 C12 -82.5(7) . .
C12 C7 C8 C9 3.9(9) . .
C6 C7 C8 C9 -170.9(6) . .
C7 C8 C9 C10 2.9(10) . .
C8 C9 C10 C11 -4.7(10) . .
C9 C10 C11 C12 -0.4(9) . .
C9 C10 C11 P2 173.3(5) . .
C1C P2 C11 C10 -111.3(5) . .
C1D P2 C11 C10 -1.7(6) . .
Au1 P2 C11 C10 116.1(5) 2_755 .
C1C P2 C11 C12 62.1(5) . .
C1D P2 C11 C12 171.7(5) . .
Au1 P2 C11 C12 -70.5(5) 2_755 .
C13 O1 C12 C7 -19.3(8) . .
C13 O1 C12 C11 162.0(5) . .
C8 C7 C12 O1 172.1(5) . .
C6 C7 C12 O1 -13.0(9) . .
C8 C7 C12 C11 -9.3(9) . .
C6 C7 C12 C11 165.6(6) . .
C10 C11 C12 O1 -173.8(5) . .
P2 C11 C12 O1 12.7(8) . .
C10 C11 C12 C7 7.5(9) . .
P2 C11 C12 C7 -165.9(5) . .
C4 C5 C13 O1 176.8(5) . .
C6 C5 C13 O1 -1.6(9) . .
C4 C5 C13 C1 -2.8(9) . .
C6 C5 C13 C1 178.9(6) . .
C12 O1 C13 C5 27.1(8) . .
C12 O1 C13 C1 -153.3(5) . .
C2 C1 C13 C5 3.8(9) . .
P1 C1 C13 C5 -169.8(5) . .
C2 C1 C13 O1 -175.8(5) . .
P1 C1 C13 O1 10.6(7) . .
Cl3 C17 Cl3 C17 -56(3) 2_655 2_655
